data_9016122
loop_
_publ_author_name
'Pauling, L.'

_publ_section_title
;
 The crystal structure of zunyite, Al13 Si5 O20 ((O H), F)18 Cl
 _cod_database_code 1011254
;
_journal_name_full 'Zeitschrift fur Kristallographie'
_journal_page_first 442
_journal_page_last 452
_journal_volume 84
_journal_year 1933
_chemical_formula_sum 'Al13 Cl F9 O29 Si5'
_chemical_name_mineral Zunyite
_space_group_IT_number 216
_symmetry_space_group_name_Hall 'F -4 2 3'
_symmetry_space_group_name_H-M 'F -4 3 m'
_cell_angle_alpha 90
_cell_angle_beta 90
_cell_angle_gamma 90
_cell_length_a 13.820
_cell_length_b 13.820
_cell_length_c 13.820
_cell_formula_units_Z 4
_cell_volume 2639.515
_database_code_amcsd 0018116
_exptl_crystal_density_diffrn 2.923
_cod_duplicate_entry 1011254
_cod_original_formula_sum 'Cl Si5 Al13 O29 F9'
_cod_database_code 9016122

loop_
_space_group_symop_operation_xyz
x,y,z
x,1/2+y,1/2+z
1/2+x,y,1/2+z
1/2+x,1/2+y,z
-z,x,-y
-z,1/2+x,1/2-y
1/2-z,x,1/2-y
1/2-z,1/2+x,-y
-y,z,-x
-y,1/2+z,1/2-x
1/2-y,z,1/2-x
1/2-y,1/2+z,-x
-x,y,-z
-x,1/2+y,1/2-z
1/2-x,y,1/2-z
1/2-x,1/2+y,-z
x,-z,-y
x,1/2-z,1/2-y
1/2+x,-z,1/2-y
1/2+x,1/2-z,-y
z,-y,-x
z,1/2-y,1/2-x
1/2+z,-y,1/2-x
1/2+z,1/2-y,-x
y,-x,-z
y,1/2-x,1/2-z
1/2+y,-x,1/2-z
1/2+y,1/2-x,-z
x,z,y
x,1/2+z,1/2+y
1/2+x,z,1/2+y
1/2+x,1/2+z,y
z,y,x
z,1/2+y,1/2+x
1/2+z,y,1/2+x
1/2+z,1/2+y,x
y,x,z
y,1/2+x,1/2+z
1/2+y,x,1/2+z
1/2+y,1/2+x,z
-z,-x,y
-z,1/2-x,1/2+y
1/2-z,-x,1/2+y
1/2-z,1/2-x,y
-y,-z,x
-y,1/2-z,1/2+x
1/2-y,-z,1/2+x
1/2-y,1/2-z,x
-x,-y,z
-x,1/2-y,1/2+z
1/2-x,-y,1/2+z
1/2-x,1/2-y,z
z,-x,-y
z,1/2-x,1/2-y
1/2+z,-x,1/2-y
1/2+z,1/2-x,-y
y,-z,-x
y,1/2-z,1/2-x
1/2+y,-z,1/2-x
1/2+y,1/2-z,-x
x,-y,-z
x,1/2-y,1/2-z
1/2+x,-y,1/2-z
1/2+x,1/2-y,-z
-x,z,-y
-x,1/2+z,1/2-y
1/2-x,z,1/2-y
1/2-x,1/2+z,-y
-z,y,-x
-z,1/2+y,1/2-x
1/2-z,y,1/2-x
1/2-z,1/2+y,-x
-y,x,-z
-y,1/2+x,1/2-z
1/2-y,x,1/2-z
1/2-y,1/2+x,-z
-x,-z,y
-x,1/2-z,1/2+y
1/2-x,-z,1/2+y
1/2-x,1/2-z,y
-z,-y,x
-z,1/2-y,1/2+x
1/2-z,-y,1/2+x
1/2-z,1/2-y,x
-y,-x,z
-y,1/2-x,1/2+z
1/2-y,-x,1/2+z
1/2-y,1/2-x,z
z,x,y
z,1/2+x,1/2+y
1/2+z,x,1/2+y
1/2+z,1/2+x,y
y,z,x
y,1/2+z,1/2+x
1/2+y,z,1/2+x
1/2+y,1/2+z,x

loop_
_atom_site_label
_atom_site_fract_x
_atom_site_fract_y
_atom_site_fract_z
_atom_site_occupancy
Cl1 0.50000 0.50000 0.50000 1.00000
Si1 0.25000 0.25000 0.25000 1.00000
Si2 0.11700 0.11700 0.11700 1.00000
Al1 0.75000 0.75000 0.75000 1.00000
Al2 0.08900 0.08900 -0.22800 1.00000
O1 -0.17700 -0.17700 -0.17700 1.00000
O2 0.18400 0.18400 0.18400 1.00000
O3 0.27300 0.00000 0.00000 0.50000
O4 0.18100 0.18100 0.54500 0.50000
O5 0.13900 0.13900 0.00600 1.00000
F1 0.27300 0.00000 0.00000 0.50000
F2 0.18100 0.18100 0.54500 0.50000

loop_
_cod_related_entry_id
_cod_related_entry_database
_cod_related_entry_code
1 AMCSD 0018116
